data_2241015
loop_
_publ_author_name
'Yu, Zhaojun'
'Jiang, Peng'
'Chen, Yanmei'

_publ_section_title
;
 Crystal structure of
 poly[[hexaqua-1\k^4^<i>O</i>,2\k^2^<i>O</i>-bis(\m~3~-pyridine-2,4-dicarboxylato-1\k<i>O</i>^2^:2\k^2^<i>N</i>,<i>O</i>^2'^;1'\k<i>O</i>^4^)cobalt(II)strontium(II)]
 dihydrate]
;
_journal_coeditor_code IM2469
_journal_issue 9
_journal_name_full 'Acta Crystallographica Section E'
_journal_page_first m167
_journal_page_last m168
_journal_paper_doi 10.1107/S2056989015014942
_journal_volume 71
_journal_year 2015
_chemical_formula_iupac '[Co Sr (C7 H3 N O4)2 (H2 O)6], 2H2 O'
_chemical_formula_moiety 'C14 H18 Co N2 O14 Sr, 2(H2 O)'
_chemical_formula_sum 'C14 H22 Co N2 O16 Sr'
_chemical_formula_weight 620.89
_chemical_name_systematic
'Poly[[hexaqua-1\k^4^<i>O</i>,2\k^2^<i>O</i>-bis(\m~3~-pyridine-2,4-dicarboxylato-1\k^4^<i>O</i>^2^:2\k^2^<i>N</i>,<i>O</i>^2'^;1'\k<i>O</i>^4^)cobalt(II)strontium(II)] dihydrate]'
_space_group_IT_number 15
_symmetry_cell_setting monoclinic
_symmetry_space_group_name_Hall '-C 2yc'
_symmetry_space_group_name_H-M 'C 1 2/c 1'
_atom_sites_solution_hydrogens geom
_atom_sites_solution_primary direct
_atom_sites_solution_secondary difmap
_audit_creation_method SHELXL-97
_cell_angle_alpha 90.00
_cell_angle_beta 118.77(3)
_cell_angle_gamma 90.00
_cell_formula_units_Z 4
_cell_length_a 18.628(4)
_cell_length_b 6.8742(14)
_cell_length_c 19.101(4)
_cell_measurement_reflns_used 1892
_cell_measurement_temperature 293(2)
_cell_measurement_theta_max 25.00
_cell_measurement_theta_min 2.43
_cell_volume 2144.0(10)
_computing_cell_refinement
;
SAINT (Bruker, 2005)
;
_computing_data_collection
;
APEX2 (Bruker, 2005)
;
_computing_data_reduction
;
SAINT (Bruker, 2005)
;
_computing_molecular_graphics
;
SHELXTL (Sheldrick, 2008) and DIAMOND (Brandenburg, 1999)
;
_computing_publication_material
;
SHELXTL (Sheldrick, 2008)
;
_computing_structure_refinement
;
SHELXL97 (Sheldrick, 2008)
;
_computing_structure_solution
;
SHELXS97 (Sheldrick, 2008)
;
_diffrn_ambient_temperature 293(2)
_diffrn_measured_fraction_theta_full 1.000
_diffrn_measured_fraction_theta_max 1.000
_diffrn_measurement_device_type 'Bruker APEXII CCD'
_diffrn_measurement_method '\f and \w scans'
_diffrn_radiation_monochromator graphite
_diffrn_radiation_source 'fine-focus sealed tube'
_diffrn_radiation_type MoK\a
_diffrn_radiation_wavelength 0.71073
_diffrn_reflns_av_R_equivalents 0.0227
_diffrn_reflns_limit_h_max 22
_diffrn_reflns_limit_h_min -22
_diffrn_reflns_limit_k_max 8
_diffrn_reflns_limit_k_min -7
_diffrn_reflns_limit_l_max 22
_diffrn_reflns_limit_l_min -22
_diffrn_reflns_number 14907
_diffrn_reflns_theta_full 25.00
_diffrn_reflns_theta_max 25.00
_diffrn_reflns_theta_min 2.43
_exptl_absorpt_coefficient_mu 3.348
_exptl_absorpt_correction_T_max 0.6336
_exptl_absorpt_correction_T_min 0.5541
_exptl_absorpt_correction_type multi-scan
_exptl_absorpt_process_details
;
(SADABS; Bruker, 2005)
;
_exptl_crystal_colour yellow
_exptl_crystal_density_diffrn 1.924
_exptl_crystal_density_method 'not measured'
_exptl_crystal_description block
_exptl_crystal_F_000 1252
_exptl_crystal_size_max 0.20
_exptl_crystal_size_mid 0.18
_exptl_crystal_size_min 0.15
_refine_diff_density_max 0.247
_refine_diff_density_min -0.456
_refine_ls_extinction_method none
_refine_ls_goodness_of_fit_ref 1.038
_refine_ls_hydrogen_treatment mixed
_refine_ls_matrix_type full
_refine_ls_number_parameters 180
_refine_ls_number_reflns 1892
_refine_ls_number_restraints 0
_refine_ls_restrained_S_all 1.038
_refine_ls_R_factor_all 0.0216
_refine_ls_R_factor_gt 0.0197
_refine_ls_shift/su_max 0.000
_refine_ls_shift/su_mean 0.000
_refine_ls_structure_factor_coef Fsqd
_refine_ls_weighting_details 'calc w=1/[\s^2^(Fo^2^)+(0.0320P)^2^+2.0752P] where P=(Fo^2^+2Fc^2^)/3'
_refine_ls_weighting_scheme calc
_refine_ls_wR_factor_gt 0.0538
_refine_ls_wR_factor_ref 0.0551
_reflns_number_gt 1776
_reflns_number_total 1892
_reflns_threshold_expression I>2sigma(I)
_cod_data_source_file im2469sup1.cf
_cod_data_source_block I
_cod_original_cell_volume 2144.0(8)
_cod_original_sg_symbol_H-M 'C 2/c'
_cod_database_code 2241015
_cod_database_fobs_code 2241015

loop_
_symmetry_equiv_pos_as_xyz
'x, y, z'
'-x, y, -z+1/2'
'x+1/2, y+1/2, z'
'-x+1/2, y+1/2, -z+1/2'
'-x, -y, -z'
'x, -y, z-1/2'
'-x+1/2, -y+1/2, -z'
'x+1/2, -y+1/2, z-1/2'

loop_
_atom_site_type_symbol
_atom_site_label
_atom_site_fract_x
_atom_site_fract_y
_atom_site_fract_z
_atom_site_U_iso_or_equiv
_atom_site_adp_type
_atom_site_calc_flag
_atom_site_refinement_flags
_atom_site_occupancy
_atom_site_symmetry_multiplicity
Sr Sr1 0.0000 0.01264(3) 0.2500 0.02146(10) Uani d S 1 2
Co Co1 0.0000 0.5000 0.5000 0.01990(11) Uani d S 1 2
O O1 -0.00844(7) 0.38635(19) 0.39640(7) 0.0266(3) Uani d . 1 1
O O2 0.06342(8) 0.3272(2) 0.33384(7) 0.0315(3) Uani d . 1 1
O O4 0.42018(7) 0.5817(2) 0.60160(7) 0.0305(3) Uani d . 1 1
O O3 0.36287(8) 0.4710(2) 0.47716(9) 0.0317(3) Uani d . 1 1
O O5 -0.03083(9) 0.7721(2) 0.44277(9) 0.0331(3) Uani d . 1 1
H H5A 0.0016(16) 0.826(4) 0.4351(14) 0.050 Uiso d . 1 1
H H5B -0.0549(15) 0.844(4) 0.4563(14) 0.050 Uiso d . 1 1
O O6 -0.11541(10) 0.1289(3) 0.28103(10) 0.0449(4) Uani d . 1 1
H H6A -0.0932(18) 0.204(5) 0.3145(18) 0.067 Uiso d . 1 1
H H6B -0.143(2) 0.067(5) 0.2920(19) 0.067 Uiso d . 1 1
O O7 0.07800(11) -0.3050(3) 0.24138(10) 0.0465(4) Uani d . 1 1
H H7A 0.0880(19) -0.302(5) 0.2065(18) 0.070 Uiso d . 1 1
H H7B 0.0788(19) -0.423(5) 0.2552(18) 0.070 Uiso d . 1 1
N N1 0.12275(9) 0.5227(2) 0.52456(9) 0.0200(3) Uani d . 1 1
C C1 0.13299(11) 0.4627(2) 0.46297(10) 0.0186(3) Uani d . 1 1
C C2 0.20789(11) 0.4628(2) 0.46526(10) 0.0203(4) Uani d . 1 1
H H2 0.2125 0.4217 0.4212 0.024 Uiso calc R 1 1
C C3 0.27660(11) 0.5250(2) 0.53410(11) 0.0199(4) Uani d . 1 1
C C4 0.26621(10) 0.5851(3) 0.59769(10) 0.0243(4) Uani d . 1 1
H H4 0.3108 0.6272 0.6448 0.029 Uiso calc R 1 1
C C5 0.18875(10) 0.5820(3) 0.59040(10) 0.0250(4) Uani d . 1 1
H H5 0.1824 0.6234 0.6335 0.030 Uiso calc R 1 1
C C6 0.05723(10) 0.3868(2) 0.39153(10) 0.0210(4) Uani d . 1 1
C C7 0.35996(11) 0.5254(2) 0.53790(11) 0.0222(4) Uani d . 1 1
O O8 0.27133(18) 0.4156(6) 0.30992(15) 0.1108(11) Uani d . 1 1
H H8A 0.239(3) 0.339(8) 0.295(3) 0.166 Uiso d . 1 1
H H8B 0.289(3) 0.430(8) 0.358(3) 0.166 Uiso d . 1 1

loop_
_atom_site_aniso_label
_atom_site_aniso_U_11
_atom_site_aniso_U_22
_atom_site_aniso_U_33
_atom_site_aniso_U_12
_atom_site_aniso_U_13
_atom_site_aniso_U_23
Sr1 0.02048(15) 0.02650(15) 0.01701(14) 0.000 0.00871(11) 0.000
Co1 0.01467(19) 0.0272(2) 0.01995(19) -0.00072(11) 0.01003(15) -0.00234(12)
O1 0.0171(6) 0.0390(7) 0.0237(6) -0.0033(5) 0.0099(5) -0.0083(5)
O2 0.0295(7) 0.0452(8) 0.0233(6) -0.0070(6) 0.0154(6) -0.0120(6)
O4 0.0171(6) 0.0449(8) 0.0262(7) -0.0022(6) 0.0079(5) 0.0046(6)
O3 0.0247(7) 0.0431(8) 0.0344(8) 0.0008(6) 0.0199(6) -0.0043(6)
O5 0.0305(7) 0.0300(8) 0.0512(9) 0.0033(6) 0.0295(7) 0.0058(6)
O6 0.0445(9) 0.0566(11) 0.0438(9) -0.0198(7) 0.0294(8) -0.0190(8)
O7 0.0529(10) 0.0425(9) 0.0410(9) 0.0015(8) 0.0201(8) -0.0091(7)
N1 0.0175(8) 0.0242(8) 0.0202(8) 0.0004(5) 0.0106(6) -0.0009(5)
C1 0.0190(8) 0.0183(8) 0.0198(9) 0.0007(7) 0.0103(7) 0.0015(7)
C2 0.0218(9) 0.0213(8) 0.0217(9) 0.0014(7) 0.0135(7) 0.0002(7)
C3 0.0181(9) 0.0183(8) 0.0247(9) 0.0024(6) 0.0115(8) 0.0048(6)
C4 0.0191(8) 0.0303(10) 0.0208(8) -0.0007(7) 0.0075(7) -0.0007(7)
C5 0.0216(9) 0.0353(10) 0.0198(8) 0.0000(8) 0.0114(7) -0.0052(7)
C6 0.0213(8) 0.0206(9) 0.0208(8) 0.0007(7) 0.0099(7) 0.0004(6)
C7 0.0184(9) 0.0214(9) 0.0278(10) 0.0032(7) 0.0119(8) 0.0072(7)
O8 0.0901(19) 0.191(3) 0.0507(13) -0.065(2) 0.0334(14) -0.0089(17)

loop_
_atom_type_symbol
_atom_type_description
_atom_type_scat_dispersion_real
_atom_type_scat_dispersion_imag
_atom_type_scat_source
C C 0.0033 0.0016 'International Tables Vol C Tables 4.2.6.8 and 6.1.1.4'
H H 0.0000 0.0000 'International Tables Vol C Tables 4.2.6.8 and 6.1.1.4'
Co Co 0.3494 0.9721 'International Tables Vol C Tables 4.2.6.8 and 6.1.1.4'
N N 0.0061 0.0033 'International Tables Vol C Tables 4.2.6.8 and 6.1.1.4'
O O 0.0106 0.0060 'International Tables Vol C Tables 4.2.6.8 and 6.1.1.4'
Sr Sr -1.5307 3.2498 'International Tables Vol C Tables 4.2.6.8 and 6.1.1.4'

loop_
_geom_angle_atom_site_label_1
_geom_angle_atom_site_label_2
_geom_angle_atom_site_label_3
_geom_angle_site_symmetry_1
_geom_angle_site_symmetry_3
_geom_angle
O1 Co1 O1 5_566 . 180.0
O1 Co1 O5 5_566 . 92.14(6)
O1 Co1 O5 . . 87.86(6)
O1 Co1 O5 5_566 5_566 87.86(6)
O1 Co1 O5 . 5_566 92.14(6)
O5 Co1 O5 . 5_566 180.0
O1 Co1 N1 5_566 . 100.66(6)
O1 Co1 N1 . . 79.34(6)
O5 Co1 N1 . . 92.61(6)
O5 Co1 N1 5_566 . 87.39(6)
O1 Co1 N1 5_566 5_566 79.34(6)
O1 Co1 N1 . 5_566 100.66(6)
O5 Co1 N1 . 5_566 87.39(6)
O5 Co1 N1 5_566 5_566 92.61(6)
N1 Co1 N1 . 5_566 180.0
C6 O1 Co1 . . 115.97(11)
Co1 O5 H5A . . 118.5(19)
Co1 O5 H5B . . 116.3(18)
H5A O5 H5B . . 112(3)
H6A O6 H6B . . 108(3)
H7A O7 H7B . . 109(3)
C5 N1 C1 . . 117.74(15)
C5 N1 Co1 . . 130.01(12)
C1 N1 Co1 . . 112.24(12)
N1 C1 C2 . . 122.78(16)
N1 C1 C6 . . 115.66(15)
C2 C1 C6 . . 121.51(15)
C1 C2 C3 . . 119.27(16)
C1 C2 H2 . . 120.4
C3 C2 H2 . . 120.4
C4 C3 C2 . . 117.96(16)
C4 C3 C7 . . 121.99(16)
C2 C3 C7 . . 120.05(16)
C5 C4 C3 . . 119.22(16)
C5 C4 H4 . . 120.4
C3 C4 H4 . . 120.4
N1 C5 C4 . . 123.02(16)
N1 C5 H5 . . 118.5
C4 C5 H5 . . 118.5
O2 C6 O1 . . 124.93(16)
O2 C6 C1 . . 118.35(15)
O1 C6 C1 . . 116.71(14)
O3 C7 O4 . . 125.23(17)
O3 C7 C3 . . 117.19(17)
O4 C7 C3 . . 117.58(16)
H8A O8 H8B . . 109(5)

loop_
_geom_bond_atom_site_label_1
_geom_bond_atom_site_label_2
_geom_bond_site_symmetry_2
_geom_bond_distance
Co1 O1 5_566 2.0619(12)
Co1 O1 . 2.0619(12)
Co1 O5 . 2.1025(15)
Co1 O5 5_566 2.1025(15)
Co1 N1 . 2.1072(16)
Co1 N1 5_566 2.1072(16)
O1 C6 . 1.271(2)
O2 C6 . 1.232(2)
O4 C7 . 1.255(2)
O3 C7 . 1.245(2)
O5 H5A . 0.78(3)
O5 H5B . 0.79(3)
O6 H6A . 0.77(3)
O6 H6B . 0.77(3)
O7 H7A . 0.77(3)
O7 H7B . 0.85(4)
N1 C5 . 1.331(2)
N1 C1 . 1.344(2)
C1 C2 . 1.375(3)
C1 C6 . 1.507(2)
C2 C3 . 1.389(3)
C2 H2 . 0.9300
C3 C4 . 1.382(3)
C3 C7 . 1.519(2)
C4 C5 . 1.382(2)
C4 H4 . 0.9300
C5 H5 . 0.9300
O8 H8A . 0.75(5)
O8 H8B . 0.82(6)

loop_
_geom_hbond_atom_site_label_D
_geom_hbond_atom_site_label_H
_geom_hbond_atom_site_label_A
_geom_hbond_site_symmetry_A
_geom_hbond_distance_DH
_geom_hbond_distance_HA
_geom_hbond_distance_DA
_geom_hbond_angle_DHA
O5 H5A O4 7_566 0.78(3) 2.00(3) 2.7672(19) 168(2)
O5 H5B O3 3_455 0.79(3) 1.96(3) 2.734(2) 165(3)
O6 H6B O8 3_445 0.77(3) 2.07(4) 2.833(3) 173(3)
O7 H7A O5 2_545 0.77(3) 2.57(3) 3.233(3) 145(3)
O7 H7B O2 1_545 0.85(4) 2.39(3) 3.170(2) 153(3)
O8 H8A O6 2 0.75(5) 2.50(5) 3.238(3) 167(5)
O8 H8B O3 . 0.82(6) 2.04(6) 2.831(3) 164(6)
O6 H6A O1 . 0.77(3) 2.03(3) 2.781(2) 164(3)

loop_
_geom_torsion_atom_site_label_1
_geom_torsion_atom_site_label_2
_geom_torsion_atom_site_label_3
_geom_torsion_atom_site_label_4
_geom_torsion
O5 Co1 O1 C6 90.49(13)
N1 Co1 O1 C6 -2.57(12)
O5 Co1 N1 C5 96.46(16)
O1 Co1 N1 C1 2.35(11)
O5 Co1 N1 C1 -84.97(12)
C5 N1 C1 C2 -0.8(3)
Co1 N1 C1 C2 -179.57(13)
C5 N1 C1 C6 176.84(15)
Co1 N1 C1 C6 -1.93(18)
N1 C1 C2 C3 0.8(3)
C6 C1 C2 C3 -176.73(15)
C1 C2 C3 C4 -0.2(2)
C1 C2 C3 C7 179.75(15)
C2 C3 C4 C5 -0.3(3)
C7 C3 C4 C5 179.75(16)
C1 N1 C5 C4 0.3(3)
Co1 N1 C5 C4 178.77(13)
C3 C4 C5 N1 0.3(3)
Co1 O1 C6 O2 -179.05(14)
Co1 O1 C6 C1 2.30(19)
N1 C1 C6 O2 -178.92(16)
C2 C1 C6 O2 -1.3(3)
N1 C1 C6 O1 -0.2(2)
C2 C1 C6 O1 177.49(16)
C4 C3 C7 O3 -179.09(16)
C2 C3 C7 O3 1.0(2)
C4 C3 C7 O4 0.4(2)
C2 C3 C7 O4 -179.53(16)
